data_7153972
loop_
_publ_author_name
'Gharpure, Santosh J.'
'Prasath, V.'

_publ_section_title
;
 Stereoselective synthesis of C-fused pyranoindoles, pyranobenzofurans and
 pyranobenzothiophene scaffolds using oxa-Pictet-Spengler type reaction of
 vinylogous carbonates.
;
_journal_issue 37
_journal_name_full 'Organic &amp; biomolecular chemistry'
_journal_page_first 7397
_journal_page_last 7409
_journal_paper_doi 10.1039/c4ob01387e
_journal_volume 12
_journal_year 2014
_chemical_formula_moiety 'C22 H23 N O7 S'
_chemical_formula_sum 'C22 H23 N O7 S'
_chemical_formula_weight 445.49
_space_group_IT_number 2
_symmetry_cell_setting triclinic
_symmetry_Int_Tables_number 2
_symmetry_space_group_name_Hall '-P 1'
_symmetry_space_group_name_H-M 'P -1'
_atom_sites_solution_hydrogens geom
_atom_sites_solution_primary direct
_atom_sites_solution_secondary difmap
_cell_angle_alpha 83.084(17)
_cell_angle_beta 86.07(2)
_cell_angle_gamma 86.796(18)
_cell_formula_units_Z 2
_cell_length_a 7.440(5)
_cell_length_b 10.513(7)
_cell_length_c 13.472(9)
_cell_measurement_reflns_used 1626
_cell_measurement_temperature 100
_cell_measurement_theta_max 31.30
_cell_measurement_theta_min 3.10
_cell_volume 1042.4(12)
_computing_cell_refinement 'CrystalClear-SM Expert 2.1 b23'
_computing_data_collection 'CrystalClear-SM Expert 2.1 b23 (Rigaku, 2012)'
_computing_data_reduction 'CrystalClear-SM Expert 2.1 b23'
_computing_molecular_graphics 'CrystalStructure 4.0'
_computing_publication_material 'CrystalStructure 4.0 (Rigaku, 2010)'
_computing_structure_refinement 'SHELXL97 (Sheldrick, 2008)'
_computing_structure_solution 'SIR92 (Altomare, et al., 1994)'
_diffrn_ambient_temperature 100
_diffrn_detector_area_resol_mean 7.111
_diffrn_measured_fraction_theta_full 0.981
_diffrn_measured_fraction_theta_max 0.981
_diffrn_measurement_device_type 'Rigaku Saturn724'
_diffrn_measurement_method \w
_diffrn_radiation_type 'Mo K\a'
_diffrn_radiation_wavelength 0.71075
_diffrn_reflns_av_R_equivalents 0.0760
_diffrn_reflns_limit_h_max 8
_diffrn_reflns_limit_h_min -6
_diffrn_reflns_limit_k_max 10
_diffrn_reflns_limit_k_min -12
_diffrn_reflns_limit_l_max 15
_diffrn_reflns_limit_l_min -15
_diffrn_reflns_number 7918
_diffrn_reflns_theta_full 25.00
_diffrn_reflns_theta_max 25.00
_diffrn_standards_number 0
_exptl_absorpt_coefficient_mu 0.201
_exptl_absorpt_correction_T_max 0.961
_exptl_absorpt_correction_T_min 0.930
_exptl_absorpt_correction_type numerical
_exptl_absorpt_process_details 'NUMABS (Rigaku, 1999)'
_exptl_crystal_colour colorless
_exptl_crystal_density_diffrn 1.419
_exptl_crystal_density_method 'not measured'
_exptl_crystal_description prism
_exptl_crystal_F_000 468.00
_exptl_crystal_size_max 0.200
_exptl_crystal_size_mid 0.200
_exptl_crystal_size_min 0.200
_refine_diff_density_max 0.290
_refine_diff_density_min -0.460
_refine_ls_extinction_method none
_refine_ls_goodness_of_fit_ref 1.239
_refine_ls_hydrogen_treatment constr
_refine_ls_number_parameters 280
_refine_ls_number_reflns 3588
_refine_ls_number_restraints 0
_refine_ls_R_factor_gt 0.0769
_refine_ls_shift/su_max 0.000
_refine_ls_structure_factor_coef Fsqd
_refine_ls_weighting_details 'w = 1/[\s^2^(Fo^2^)+(0.0491P)^2^+0.6790P] where P=(Fo^2^+2Fc^2^)/3'
_refine_ls_weighting_scheme calc
_refine_ls_wR_factor_ref 0.1773
_reflns_number_gt 2680
_reflns_number_total 3594
_reflns_threshold_expression F^2^>2.0\s(F^2^)
_cod_data_source_file c4ob01387e2.cif
_cod_data_source_block SJG-VPS-84-B
_cod_depositor_comments 'Adding full bibliography for 7153969--7153972.cif.'
_cod_database_code 7153972

loop_
_symmetry_equiv_pos_site_id
_symmetry_equiv_pos_as_xyz
1 +X,+Y,+Z
2 -X,-Y,-Z

loop_
_atom_site_label
_atom_site_type_symbol
_atom_site_fract_x
_atom_site_fract_y
_atom_site_fract_z
_atom_site_U_iso_or_equiv
_atom_site_adp_type
_atom_site_occupancy
_atom_site_symmetry_multiplicity
_atom_site_calc_flag
_atom_site_refinement_flags
S1 S 0.86154(13) 0.24681(10) 0.45514(8) 0.0146(3) Uani 1.0 2 d .
O2 O 0.7552(4) 0.5889(3) 0.9066(3) 0.0213(8) Uani 1.0 2 d .
O3 O 0.8776(4) 0.3827(3) 0.4424(3) 0.0187(8) Uani 1.0 2 d .
O4 O 0.7114(4) 0.3773(3) 0.9169(3) 0.0226(8) Uani 1.0 2 d .
O5 O 1.0036(4) 0.1651(3) 0.4987(3) 0.0181(8) Uani 1.0 2 d .
O6 O 0.4937(4) 0.3432(3) 0.4347(3) 0.0181(8) Uani 1.0 2 d .
O9 O 0.9665(4) 0.2912(3) 0.7477(3) 0.0246(8) Uani 1.0 2 d .
O12 O 0.5057(4) 0.3517(3) 0.7359(3) 0.0158(7) Uani 1.0 2 d .
N32 N 0.6783(5) 0.2125(3) 0.5352(3) 0.0128(8) Uani 1.0 2 d .
C8 C 0.3705(6) 0.3749(4) 0.6635(4) 0.0168(11) Uani 1.0 2 d .
C10 C 0.8306(5) 0.0660(4) 0.3303(4) 0.0159(10) Uani 1.0 2 d .
C11 C 0.7323(6) 0.2438(4) 0.1713(4) 0.0191(11) Uani 1.0 2 d .
C13 C 0.6821(5) 0.3928(4) 0.7031(4) 0.0157(10) Uani 1.0 2 d .
C14 C 0.7970(5) 0.0258(4) 0.2401(4) 0.0162(10) Uani 1.0 2 d .
C15 C 0.7291(6) 0.5058(4) 0.7548(4) 0.0188(11) Uani 1.0 2 d .
C16 C 0.8158(6) 0.2784(4) 0.7218(4) 0.0167(10) Uani 1.0 2 d .
C17 C 0.5108(6) 0.2772(4) 0.5153(4) 0.0146(10) Uani 1.0 2 d .
C18 C 0.6995(6) 0.1149(4) 0.6203(4) 0.0154(10) Uani 1.0 2 d .
C19 C 0.6627(6) -0.0099(4) 0.6093(4) 0.0184(11) Uani 1.0 2 d .
C20 C 0.7583(5) 0.1470(4) 0.7097(4) 0.0148(10) Uani 1.0 2 d .
C21 C 0.7655(6) 0.2850(4) 0.2610(4) 0.0206(11) Uani 1.0 2 d .
C22 C 0.7463(6) 0.1134(4) 0.1588(4) 0.0174(11) Uani 1.0 2 d .
C23 C 0.7298(6) 0.4798(4) 0.8671(4) 0.0160(10) Uani 1.0 2 d .
C24 C 0.3643(6) 0.2682(4) 0.5969(4) 0.0160(10) Uani 1.0 2 d .
C25 C 0.7325(6) -0.0740(5) 0.7802(4) 0.0230(12) Uani 1.0 2 d .
C26 C 0.7572(6) 0.5788(4) 1.0149(4) 0.0214(11) Uani 1.0 2 d .
C27 C 0.6784(6) -0.1045(4) 0.6904(4) 0.0195(11) Uani 1.0 2 d .
C28 C 0.7752(6) 0.0501(4) 0.7894(4) 0.0178(11) Uani 1.0 2 d .
C29 C 0.8146(6) 0.1960(4) 0.3414(4) 0.0142(10) Uani 1.0 2 d .
C30 C 0.7903(8) 0.7099(5) 1.0410(4) 0.0344(13) Uani 1.0 2 d .
C31 C 0.7083(7) 0.0681(5) 0.0616(4) 0.0284(12) Uani 1.0 2 d .
H8A H 0.3940 0.4563 0.6207 0.0201 Uiso 1.0 2 calc R
H8B H 0.2509 0.3854 0.6994 0.0201 Uiso 1.0 2 calc R
H10 H 0.8646 0.0052 0.3846 0.0190 Uiso 1.0 2 calc R
H11 H 0.6994 0.3048 0.1169 0.0229 Uiso 1.0 2 calc R
H13 H 0.6844 0.4203 0.6293 0.0188 Uiso 1.0 2 calc R
H14 H 0.8083 -0.0631 0.2328 0.0194 Uiso 1.0 2 calc R
H15A H 0.8499 0.5332 0.7281 0.0225 Uiso 1.0 2 calc R
H15B H 0.6414 0.5781 0.7375 0.0225 Uiso 1.0 2 calc R
H19 H 0.6271 -0.0309 0.5472 0.0221 Uiso 1.0 2 calc R
H21 H 0.7551 0.3739 0.2683 0.0247 Uiso 1.0 2 calc R
H24A H 0.3769 0.1841 0.6382 0.0192 Uiso 1.0 2 calc R
H24B H 0.2459 0.2736 0.5670 0.0192 Uiso 1.0 2 calc R
H25 H 0.7404 -0.1384 0.8358 0.0276 Uiso 1.0 2 calc R
H26A H 0.8541 0.5165 1.0389 0.0257 Uiso 1.0 2 calc R
H26B H 0.6403 0.5495 1.0465 0.0257 Uiso 1.0 2 calc R
H27 H 0.6518 -0.1903 0.6839 0.0234 Uiso 1.0 2 calc R
H28 H 0.8165 0.0697 0.8507 0.0213 Uiso 1.0 2 calc R
H30A H 0.7991 0.7063 1.1136 0.0413 Uiso 1.0 2 calc R
H30B H 0.6901 0.7695 1.0201 0.0413 Uiso 1.0 2 calc R
H30C H 0.9031 0.7396 1.0064 0.0413 Uiso 1.0 2 calc R
H31A H 0.8075 0.0097 0.0410 0.0341 Uiso 1.0 2 calc R
H31B H 0.6969 0.1419 0.0102 0.0341 Uiso 1.0 2 calc R
H31C H 0.5956 0.0229 0.0699 0.0341 Uiso 1.0 2 calc R

loop_
_atom_site_aniso_label
_atom_site_aniso_U_11
_atom_site_aniso_U_22
_atom_site_aniso_U_33
_atom_site_aniso_U_12
_atom_site_aniso_U_13
_atom_site_aniso_U_23
S1 0.0144(5) 0.0164(6) 0.0130(7) 0.0006(4) -0.0027(5) -0.0010(5)
O2 0.0318(18) 0.0192(17) 0.0140(19) -0.0011(14) -0.0028(14) -0.0053(14)
O3 0.0227(16) 0.0140(16) 0.020(2) -0.0040(12) -0.0025(14) -0.0041(13)
O4 0.0312(17) 0.0191(17) 0.018(2) -0.0034(14) -0.0054(15) -0.0001(14)
O5 0.0131(14) 0.0240(17) 0.0166(19) 0.0053(12) -0.0049(13) -0.0004(14)
O6 0.0205(15) 0.0176(16) 0.0167(19) 0.0013(12) -0.0054(14) -0.0020(14)
O9 0.0169(16) 0.0296(18) 0.029(3) -0.0022(14) -0.0062(15) -0.0077(15)
O12 0.0144(14) 0.0179(16) 0.0154(19) -0.0025(12) -0.0022(13) -0.0013(13)
N32 0.0146(17) 0.0147(18) 0.009(2) -0.0001(14) -0.0039(15) -0.0006(15)
C8 0.0112(19) 0.020(3) 0.018(3) 0.0022(17) -0.0016(18) 0.0005(19)
C10 0.015(2) 0.017(3) 0.015(3) -0.0009(17) -0.0020(18) 0.0025(19)
C11 0.027(3) 0.019(3) 0.010(3) 0.0026(19) -0.001(2) 0.0016(19)
C13 0.014(2) 0.019(3) 0.015(3) -0.0051(17) -0.0022(18) -0.0010(19)
C14 0.013(2) 0.015(3) 0.022(3) -0.0001(17) -0.0011(19) -0.0045(19)
C15 0.020(3) 0.018(3) 0.020(3) -0.0023(18) -0.005(2) -0.0027(19)
C16 0.018(3) 0.022(3) 0.011(3) -0.0011(18) 0.0009(19) -0.0058(19)
C17 0.017(2) 0.010(3) 0.017(3) -0.0014(17) -0.0036(19) -0.0035(18)
C18 0.015(2) 0.013(3) 0.017(3) 0.0033(17) -0.0012(19) 0.0016(18)
C19 0.015(2) 0.023(3) 0.018(3) -0.0012(18) -0.0020(19) -0.0027(19)
C20 0.014(2) 0.015(3) 0.016(3) -0.0010(17) -0.0015(18) -0.0033(18)
C21 0.024(3) 0.018(3) 0.018(3) 0.0036(19) 0.000(2) 0.002(2)
C22 0.016(2) 0.020(3) 0.016(3) 0.0001(18) 0.0013(19) -0.0032(19)
C23 0.014(2) 0.020(3) 0.014(3) 0.0024(18) -0.0004(18) -0.005(2)
C24 0.014(2) 0.017(3) 0.017(3) -0.0028(17) -0.0025(18) -0.0020(19)
C25 0.020(3) 0.024(3) 0.023(3) 0.0020(19) 0.001(2) 0.004(2)
C26 0.027(3) 0.027(3) 0.012(3) -0.002(2) -0.002(2) -0.007(2)
C27 0.018(3) 0.016(3) 0.024(3) 0.0004(18) -0.001(2) -0.001(2)
C28 0.017(2) 0.021(3) 0.014(3) 0.0029(18) -0.0023(19) -0.0016(19)
C29 0.013(2) 0.019(3) 0.010(3) -0.0009(17) 0.0022(17) 0.0004(18)
C30 0.054(4) 0.029(3) 0.022(4) -0.009(3) -0.008(3) -0.008(3)
C31 0.038(3) 0.028(3) 0.020(3) 0.002(3) -0.007(3) -0.008(3)

loop_
_atom_type_symbol
_atom_type_description
_atom_type_scat_dispersion_real
_atom_type_scat_dispersion_imag
_atom_type_scat_source
C C 0.0033 0.0016
;
International Tables for Crystallography
(1992, Vol. C, Tables 4.2.6.8 and 6.1.1.4)
;
H H 0.0000 0.0000
;
International Tables for Crystallography
(1992, Vol. C, Table 6.1.1.4)
;
N N 0.0061 0.0033
;
International Tables for Crystallography
(1992, Vol. C, Tables 4.2.6.8 and 6.1.1.4)
;
O O 0.0106 0.0060
;
International Tables for Crystallography
(1992, Vol. C, Tables 4.2.6.8 and 6.1.1.4)
;
S S 0.1246 0.1234
;
International Tables for Crystallography
(1992, Vol. C, Tables 4.2.6.8 and 6.1.1.4)
;

loop_
_geom_angle_atom_site_label_1
_geom_angle_atom_site_label_2
_geom_angle_atom_site_label_3
_geom_angle
_geom_angle_publ_flag
O3 S1 O5 119.56(18) yes
O3 S1 N32 108.07(17) yes
O3 S1 C29 109.56(19) yes
O5 S1 N32 103.40(17) yes
O5 S1 C29 109.31(19) yes
N32 S1 C29 105.98(19) yes
C23 O2 C26 116.5(4) yes
C8 O12 C13 116.3(4) yes
S1 N32 C17 119.1(3) yes
S1 N32 C18 118.6(3) yes
C17 N32 C18 122.3(4) yes
O12 C8 C24 113.7(4) yes
C14 C10 C29 119.6(4) yes
C21 C11 C22 121.1(4) yes
O12 C13 C15 111.3(4) yes
O12 C13 C16 108.2(3) yes
C15 C13 C16 112.2(4) yes
C10 C14 C22 121.4(4) yes
C13 C15 C23 114.8(4) yes
O9 C16 C13 121.5(4) yes
O9 C16 C20 119.4(4) yes
C13 C16 C20 119.0(4) yes
O6 C17 N32 119.4(4) yes
O6 C17 C24 122.6(4) yes
N32 C17 C24 117.8(4) yes
N32 C18 C19 118.3(4) yes
N32 C18 C20 120.5(4) yes
C19 C18 C20 121.2(4) yes
C18 C19 C27 119.3(5) yes
C16 C20 C18 123.0(4) yes
C16 C20 C28 118.6(4) yes
C18 C20 C28 118.2(4) yes
C11 C21 C29 120.0(4) yes
C11 C22 C14 118.1(5) yes
C11 C22 C31 121.2(4) yes
C14 C22 C31 120.7(4) yes
O2 C23 O4 123.4(5) yes
O2 C23 C15 110.3(4) yes
O4 C23 C15 126.4(5) yes
C8 C24 C17 111.6(4) yes
C27 C25 C28 120.1(4) yes
O2 C26 C30 106.9(4) yes
C19 C27 C25 120.2(5) yes
C20 C28 C25 120.8(5) yes
S1 C29 C10 119.5(4) yes
S1 C29 C21 120.6(4) yes
C10 C29 C21 119.9(5) yes

loop_
_geom_bond_atom_site_label_1
_geom_bond_atom_site_label_2
_geom_bond_distance
_geom_bond_publ_flag
S1 O3 1.429(3) yes
S1 O5 1.436(3) yes
S1 N32 1.706(4) yes
S1 C29 1.745(5) yes
O2 C23 1.349(6) yes
O2 C26 1.451(6) yes
O4 C23 1.209(5) yes
O6 C17 1.226(6) yes
O9 C16 1.216(6) yes
O12 C8 1.439(6) yes
O12 C13 1.429(5) yes
N32 C17 1.412(5) yes
N32 C18 1.455(6) yes
C8 C24 1.522(7) yes
C10 C14 1.376(7) yes
C10 C29 1.391(6) yes
C11 C21 1.374(7) yes
C11 C22 1.398(6) yes
C13 C15 1.515(7) yes
C13 C16 1.526(6) yes
C14 C22 1.402(6) yes
C15 C23 1.505(7) yes
C16 C20 1.500(6) yes
C17 C24 1.493(6) yes
C18 C19 1.382(6) yes
C18 C20 1.394(7) yes
C19 C27 1.392(6) yes
C20 C28 1.395(6) yes
C21 C29 1.398(6) yes
C22 C31 1.496(8) yes
C25 C27 1.379(8) yes
C25 C28 1.382(7) yes
C26 C30 1.501(7) yes
